data_7700891
loop_
_publ_author_name
'Busch, Jasmin M.'
'Zink, Daniel M.'
'Di Martino-Fumo, Patrick'
'Rehak, Florian R.'
'Boden, Pit'
'Steiger, Sophie'
'Fuhr, Olaf'
'Nieger, Martin'
'Klopper, Wim'
'Gerhards, Markus'
'Br\"ase, Stefan'

_publ_section_title
;
 Highly soluble fluorine containing Cu(i) AlkylPyrPhos TADF complexes.
;
_journal_issue 41
_journal_name_full 'Dalton transactions (Cambridge, England : 2003)'
_journal_page_first 15687
_journal_page_last 15698
_journal_paper_doi 10.1039/c9dt02447f
_journal_volume 48
_journal_year 2019
_chemical_absolute_configuration ad
_chemical_formula_moiety 'C53 H38 Cl6 Cu2 I2 N P3'
_chemical_formula_sum 'C53 H38 Cl6 Cu2 I2 N P3'
_chemical_formula_weight 1375.33
_space_group_crystal_system monoclinic
_space_group_IT_number 4
_space_group_name_Hall 'P 2yb'
_space_group_name_H-M_alt 'P 1 21 1'
_symmetry_space_group_name_Hall 'P 2yb'
_symmetry_space_group_name_H-M 'P 1 21 1'
_atom_sites_solution_hydrogens geom
_atom_sites_solution_primary dual
_audit_creation_date 2019-03-28
_audit_creation_method
;
Olex2 1.2
(compiled 2018.04.26 svn.r3504 for OlexSys, GUI svn.r5492)
;
_audit_update_record
;
2019-05-28 deposited with the CCDC.    2019-08-21 downloaded from the CCDC.
;
_cell_angle_alpha 90
_cell_angle_beta 93.5340(10)
_cell_angle_gamma 90
_cell_formula_units_Z 2
_cell_length_a 10.61070(10)
_cell_length_b 13.40820(10)
_cell_length_c 18.7629(2)
_cell_measurement_reflns_used 57640
_cell_measurement_temperature 180.15
_cell_measurement_theta_max 64.43
_cell_measurement_theta_min 2.05
_cell_volume 2664.33(4)
_computing_molecular_graphics 'Olex2 (Dolomanov et al., 2009)'
_computing_publication_material 'Olex2 (Dolomanov et al., 2009)'
_computing_structure_refinement 'ShelXL (Sheldrick, 2015)'
_computing_structure_solution 'ShelXT (Sheldrick, 2015)'
_diffrn_ambient_temperature 180.15
_diffrn_detector EIGER4M
_diffrn_detector_area_resol_mean 13.33
_diffrn_detector_type Dectris
_diffrn_measured_fraction_theta_full 0.998
_diffrn_measured_fraction_theta_max 0.994
_diffrn_measurement_device 'Eulerian 4-circle diffractometer'
_diffrn_measurement_device_type 'STOE STADIVARI'
_diffrn_measurement_method 'rotation method, \w scans'
_diffrn_radiation_collimation '1.2 0.6 mm diameter'
_diffrn_radiation_monochromator 'Graded multilayer mirror'
_diffrn_radiation_probe x-ray
_diffrn_radiation_type GaK\a
_diffrn_radiation_wavelength 1.34143
_diffrn_reflns_av_R_equivalents 0.0410
_diffrn_reflns_av_unetI/netI 0.0268
_diffrn_reflns_Laue_measured_fraction_full 0.998
_diffrn_reflns_Laue_measured_fraction_max 0.994
_diffrn_reflns_limit_h_max 13
_diffrn_reflns_limit_h_min -12
_diffrn_reflns_limit_k_max 17
_diffrn_reflns_limit_k_min -6
_diffrn_reflns_limit_l_max 24
_diffrn_reflns_limit_l_min -24
_diffrn_reflns_number 29745
_diffrn_reflns_point_group_measured_fraction_full 0.740
_diffrn_reflns_point_group_measured_fraction_max 0.710
_diffrn_reflns_theta_full 53.597
_diffrn_reflns_theta_max 61.999
_diffrn_reflns_theta_min 2.052
_diffrn_source 'Metaljet D2'
_diffrn_source_current 2.860
_diffrn_source_power 0.200
_diffrn_source_target Ga
_diffrn_source_type 'Ga Metaljet D2'
_diffrn_source_voltage 70
_exptl_absorpt_coefficient_mu 12.969
_exptl_absorpt_correction_T_max 0.0696
_exptl_absorpt_correction_T_min 0.0125
_exptl_absorpt_correction_type multi-scan
_exptl_absorpt_process_details
;
STOE LANA, absorption correction by scaling of reflection intensities.
J. Koziskova, F. Hahn, J. Richter, J. Kozisek, "Comparison of different
absorption corrections on the model structure of tetrakis(\m~2~-acetato)-
diaqua-di-copper(II)", Acta Chimica Slovaca, vol. 9, no. 2, 2016, pp. 136 - 140.
Afterwards a spherical absorption correction was performed within STOE LANA.
;
_exptl_crystal_colour 'greenish yellow'
_exptl_crystal_colour_modifier greenish
_exptl_crystal_colour_primary yellow
_exptl_crystal_density_diffrn 1.714
_exptl_crystal_description plate
_exptl_crystal_F_000 1348
_exptl_crystal_size_max 0.28
_exptl_crystal_size_mid 0.2
_exptl_crystal_size_min 0.05
_refine_diff_density_max 3.463
_refine_diff_density_min -2.888
_refine_diff_density_rms 0.221
_refine_ls_abs_structure_details
;
 Classical Flack method preferred over Parsons because s.u. lower.
;
_refine_ls_abs_structure_Flack -0.013(8)
_refine_ls_extinction_method none
_refine_ls_goodness_of_fit_ref 1.017
_refine_ls_hydrogen_treatment constr
_refine_ls_matrix_type full
_refine_ls_number_parameters 604
_refine_ls_number_reflns 9041
_refine_ls_number_restraints 1
_refine_ls_restrained_S_all 1.017
_refine_ls_R_factor_all 0.0769
_refine_ls_R_factor_gt 0.0748
_refine_ls_shift/su_max 0.001
_refine_ls_shift/su_mean 0.000
_refine_ls_structure_factor_coef Fsqd
_refine_ls_weighting_details 'w=1/[\s^2^(Fo^2^)+(0.1710P)^2^+6.2451P] where P=(Fo^2^+2Fc^2^)/3'
_refine_ls_weighting_scheme calc
_refine_ls_wR_factor_gt 0.2003
_refine_ls_wR_factor_ref 0.2042
_reflns_Friedel_coverage 0.372
_reflns_Friedel_fraction_full 0.458
_reflns_Friedel_fraction_max 0.402
_reflns_number_gt 8662
_reflns_number_total 9041
_reflns_threshold_expression 'I > 2\s(I)'
_cod_data_source_file c9dt02447f2.cif
_cod_data_source_block jmb176
_cod_depositor_comments 'Adding full bibliography for 7700890--7700898.cif.'
_cod_database_code 7700891
_shelx_shelxl_version_number 2018/3
_shelx_space_group_comment
;
The symmetry employed for this shelxl refinement is uniquely defined
by the following loop, which should always be used as a source of
symmetry information in preference to the above space-group names.
They are only intended as comments.
;
_shelx_estimated_absorpt_t_max 0.563
_shelx_estimated_absorpt_t_min 0.122
_olex2_refinement_description
;
1. Fixed Uiso
 At 1.2 times of:
  All C(H) groups
2.a Aromatic/amide H refined with riding coordinates:
 C2(H2), C3(H3), C4(H4), C5(H5), C7(H7), C8(H8), C9(H9), C10(H10), C11(H11),
 C13(H13), C14(H14), C15(H15), C16(H16), C17(H17), C19(H19), C20(H20), C22(H22),
  C23(H23), C25(H25), C26(H26), C28(H28), C29(H29), C31(H31), C32(H32),
 C34(H34), C35(H35), C37(H37), C38(H38), C40(H40), C41(H41), C43(H43), C44(H44),
  C46(H46), C47(H47), C49(H49), C50(H50), C52(H52), C53(H53)
;
_olex2_submission_special_instructions 'No special instructions were received'

loop_
_space_group_symop_operation_xyz
'x, y, z'
'-x, y+1/2, -z'

loop_
_atom_site_label
_atom_site_type_symbol
_atom_site_fract_x
_atom_site_fract_y
_atom_site_fract_z
_atom_site_U_iso_or_equiv
_atom_site_adp_type
_atom_site_occupancy
_atom_site_site_symmetry_order
_atom_site_calc_flag
_atom_site_refinement_flags_posn
I1 I 0.44224(8) 0.85109(6) 0.78471(4) 0.0451(2) Uani 1 1 d .
I2 I 0.61519(5) 0.63274(6) 0.65082(3) 0.03275(18) Uani 1 1 d .
Cu1 Cu 0.52269(13) 0.66223(14) 0.77847(8) 0.0305(4) Uani 1 1 d .
Cu2 Cu 0.40862(15) 0.75213(15) 0.66237(8) 0.0340(4) Uani 1 1 d .
Cl1 Cl 0.4310(3) 0.6420(4) 1.16163(14) 0.0549(9) Uani 1 1 d .
Cl2 Cl 0.9959(3) 0.2530(3) 0.88128(19) 0.0509(7) Uani 1 1 d .
Cl3 Cl 1.0894(4) 0.9958(4) 0.8455(3) 0.0713(12) Uani 1 1 d .
Cl4 Cl 0.0672(3) 1.2412(3) 0.5900(3) 0.0648(10) Uani 1 1 d .
Cl5 Cl 0.1831(3) 0.6589(3) 0.28619(16) 0.0569(9) Uani 1 1 d .
Cl6 Cl 0.9658(3) 0.9717(4) 0.4914(2) 0.0595(10) Uani 1 1 d .
P1 P 0.3466(2) 0.5702(2) 0.78367(12) 0.0307(5) Uani 1 1 d .
P2 P 0.6807(2) 0.6538(2) 0.86468(13) 0.0323(6) Uani 1 1 d .
P3 P 0.4116(2) 0.8598(3) 0.57181(13) 0.0316(5) Uani 1 1 d .
N1 N 0.2379(8) 0.6744(8) 0.6706(4) 0.0310(18) Uani 1 1 d .
C1 C 0.2117(9) 0.6137(11) 0.7249(6) 0.037(3) Uani 1 1 d .
C2 C 0.0891(10) 0.5823(13) 0.7342(7) 0.045(3) Uani 1 1 d .
H2 H 0.072769 0.540144 0.773256 0.054 Uiso 1 1 calc R
C3 C -0.0089(10) 0.6116(15) 0.6875(7) 0.055(4) Uani 1 1 d .
H3 H -0.092999 0.590393 0.693643 0.066 Uiso 1 1 calc R
C4 C 0.0190(11) 0.6731(13) 0.6310(7) 0.046(3) Uani 1 1 d .
H4 H -0.045999 0.693839 0.597156 0.056 Uiso 1 1 calc R
C5 C 0.1414(10) 0.7036(12) 0.6245(7) 0.041(3) Uani 1 1 d .
H5 H 0.159118 0.746810 0.586242 0.049 Uiso 1 1 calc R
C6 C 0.2873(9) 0.5738(10) 0.8729(5) 0.033(2) Uani 1 1 d .
C7 C 0.3280(11) 0.5019(11) 0.9242(6) 0.041(3) Uani 1 1 d .
H7 H 0.380166 0.447960 0.911438 0.049 Uiso 1 1 calc R
C8 C 0.2908(11) 0.5109(13) 0.9932(6) 0.047(3) Uani 1 1 d .
H8 H 0.317125 0.462151 1.027700 0.056 Uiso 1 1 calc R
C9 C 0.2150(11) 0.5904(14) 1.0132(6) 0.047(3) Uani 1 1 d .
H9 H 0.188317 0.595173 1.060523 0.056 Uiso 1 1 calc R
C10 C 0.1801(11) 0.6614(12) 0.9629(6) 0.044(3) Uani 1 1 d .
H10 H 0.132109 0.717224 0.976531 0.053 Uiso 1 1 calc R
C11 C 0.2125(9) 0.6537(11) 0.8945(5) 0.037(3) Uani 1 1 d .
H11 H 0.184325 0.702803 0.860680 0.044 Uiso 1 1 calc R
C12 C 0.3482(9) 0.4372(10) 0.7602(5) 0.033(2) Uani 1 1 d .
C13 C 0.4406(11) 0.4020(12) 0.7175(6) 0.041(3) Uani 1 1 d .
H13 H 0.503008 0.446572 0.702044 0.049 Uiso 1 1 calc R
C14 C 0.4434(11) 0.3042(13) 0.6973(7) 0.047(3) Uani 1 1 d .
H14 H 0.506532 0.282296 0.667145 0.056 Uiso 1 1 calc R
C15 C 0.3561(11) 0.2365(13) 0.7199(7) 0.046(3) Uani 1 1 d .
H15 H 0.360439 0.168040 0.707129 0.055 Uiso 1 1 calc R
C16 C 0.2621(14) 0.2711(13) 0.7616(10) 0.061(4) Uani 1 1 d .
H16 H 0.199715 0.225865 0.776165 0.073 Uiso 1 1 calc R
C17 C 0.2569(13) 0.3696(13) 0.7826(9) 0.054(4) Uani 1 1 d .
H17 H 0.192439 0.391677 0.811810 0.065 Uiso 1 1 calc R
C18 C 0.6252(9) 0.6565(10) 0.9556(5) 0.035(3) Uani 1 1 d .
C19 C 0.6585(12) 0.5827(13) 1.0053(6) 0.046(3) Uani 1 1 d .
H19 H 0.720613 0.534643 0.995112 0.055 Uiso 1 1 calc R
C20 C 0.6008(12) 0.5791(13) 1.0704(7) 0.049(3) Uani 1 1 d .
H20 H 0.622265 0.528376 1.104385 0.059 Uiso 1 1 calc R
C21 C 0.5123(10) 0.6508(12) 1.0842(5) 0.041(3) Uani 1 1 d .
C22 C 0.4861(12) 0.7280(12) 1.0363(6) 0.044(3) Uani 1 1 d .
H22 H 0.429426 0.779458 1.048113 0.053 Uiso 1 1 calc R
C23 C 0.5408(11) 0.7308(11) 0.9725(6) 0.040(3) Uani 1 1 d .
H23 H 0.521282 0.783345 0.939735 0.048 Uiso 1 1 calc R
C24 C 0.7771(9) 0.5421(11) 0.8657(5) 0.034(2) Uani 1 1 d .
C25 C 0.7230(11) 0.4522(12) 0.8413(7) 0.047(3) Uani 1 1 d .
H25 H 0.638760 0.451682 0.820940 0.057 Uiso 1 1 calc R
C26 C 0.7905(12) 0.3644(11) 0.8465(8) 0.046(3) Uani 1 1 d .
H26 H 0.752196 0.303584 0.830800 0.055 Uiso 1 1 calc R
C27 C 0.9121(10) 0.3650(11) 0.8740(6) 0.038(3) Uani 1 1 d .
C28 C 0.9696(10) 0.4529(12) 0.8965(6) 0.042(3) Uani 1 1 d .
H28 H 1.055331 0.452953 0.914506 0.051 Uiso 1 1 calc R
C29 C 0.9029(9) 0.5389(10) 0.8928(6) 0.035(2) Uani 1 1 d .
H29 H 0.942674 0.598916 0.908957 0.042 Uiso 1 1 calc R
C30 C 0.7955(11) 0.7548(11) 0.8629(6) 0.039(3) Uani 1 1 d .
C31 C 0.8261(14) 0.7886(15) 0.7968(7) 0.055(4) Uani 1 1 d .
H31 H 0.783532 0.761816 0.755015 0.066 Uiso 1 1 calc R
C32 C 0.9197(15) 0.8624(18) 0.7901(7) 0.064(5) Uani 1 1 d .
H32 H 0.943799 0.883495 0.744529 0.077 Uiso 1 1 calc R
C33 C 0.9749(12) 0.9027(12) 0.8522(8) 0.047(3) Uani 1 1 d .
C34 C 0.9464(12) 0.8689(13) 0.9179(7) 0.050(3) Uani 1 1 d .
H34 H 0.987879 0.896317 0.959709 0.060 Uiso 1 1 calc R
C35 C 0.8560(12) 0.7939(13) 0.9236(7) 0.047(3) Uani 1 1 d .
H35 H 0.836434 0.769913 0.969293 0.056 Uiso 1 1 calc R
C36 C 0.3259(9) 0.9765(10) 0.5824(5) 0.033(2) Uani 1 1 d .
C37 C 0.2311(10) 0.9787(10) 0.6307(6) 0.036(2) Uani 1 1 d .
H37 H 0.220205 0.923526 0.661442 0.043 Uiso 1 1 calc R
C38 C 0.1528(11) 1.0610(12) 0.6340(6) 0.042(3) Uani 1 1 d .
H38 H 0.088202 1.061875 0.666852 0.051 Uiso 1 1 calc R
C39 C 0.1683(10) 1.1420(11) 0.5897(6) 0.040(3) Uani 1 1 d .
C40 C 0.2663(11) 1.1412(11) 0.5425(6) 0.042(3) Uani 1 1 d .
H40 H 0.277526 1.196727 0.512040 0.050 Uiso 1 1 calc R
C41 C 0.3447(10) 1.0618(10) 0.5401(5) 0.035(2) Uani 1 1 d .
H41 H 0.413103 1.063408 0.509737 0.042 Uiso 1 1 calc R
C42 C 0.3426(9) 0.8095(10) 0.4869(5) 0.032(2) Uani 1 1 d .
C43 C 0.2690(10) 0.8658(12) 0.4368(6) 0.039(3) Uani 1 1 d .
H43 H 0.251706 0.934274 0.444916 0.047 Uiso 1 1 calc R
C44 C 0.2217(11) 0.8173(12) 0.3738(6) 0.042(3) Uani 1 1 d .
H44 H 0.172840 0.853882 0.338664 0.050 Uiso 1 1 calc R
C45 C 0.2454(11) 0.7181(11) 0.3629(6) 0.039(3) Uani 1 1 d .
C46 C 0.3197(13) 0.6641(12) 0.4126(7) 0.048(3) Uani 1 1 d .
H46 H 0.338134 0.595955 0.404195 0.058 Uiso 1 1 calc R
C47 C 0.3665(13) 0.7106(11) 0.4745(7) 0.044(3) Uani 1 1 d .
H47 H 0.416127 0.673474 0.509053 0.053 Uiso 1 1 calc R
C48 C 0.5704(9) 0.8968(10) 0.5469(6) 0.034(2) Uani 1 1 d .
C49 C 0.5951(10) 0.9233(11) 0.4772(6) 0.038(3) Uani 1 1 d .
H49 H 0.527589 0.925745 0.441616 0.046 Uiso 1 1 calc R
C50 C 0.7153(11) 0.9461(12) 0.4591(7) 0.042(3) Uani 1 1 d .
H50 H 0.731999 0.963104 0.411495 0.050 Uiso 1 1 calc R
C51 C 0.8124(10) 0.9434(12) 0.5132(6) 0.041(3) Uani 1 1 d .
C52 C 0.7914(11) 0.9155(12) 0.5818(7) 0.044(3) Uani 1 1 d .
H52 H 0.859519 0.910520 0.616925 0.052 Uiso 1 1 calc R
C53 C 0.6684(11) 0.8948(11) 0.5989(7) 0.043(3) Uani 1 1 d .
H53 H 0.651646 0.879080 0.646733 0.052 Uiso 1 1 calc R

loop_
_atom_site_aniso_label
_atom_site_aniso_U_11
_atom_site_aniso_U_22
_atom_site_aniso_U_33
_atom_site_aniso_U_23
_atom_site_aniso_U_13
_atom_site_aniso_U_12
I1 0.0604(4) 0.0451(4) 0.0287(3) -0.0052(3) -0.0052(3) 0.0099(4)
I2 0.0320(3) 0.0439(4) 0.0223(3) -0.0003(3) 0.00189(18) 0.0022(3)
Cu1 0.0262(6) 0.0430(10) 0.0218(6) 0.0007(6) -0.0011(5) -0.0005(6)
Cu2 0.0347(7) 0.0431(10) 0.0237(7) 0.0043(7) -0.0013(5) 0.0010(7)
Cl1 0.0540(14) 0.086(3) 0.0251(11) 0.0019(15) 0.0067(10) 0.0062(18)
Cl2 0.0502(15) 0.0526(19) 0.0509(17) 0.0071(15) 0.0102(12) 0.0089(14)
Cl3 0.061(2) 0.066(3) 0.086(3) -0.001(2) -0.0032(18) -0.029(2)
Cl4 0.0530(17) 0.058(2) 0.085(3) 0.012(2) 0.0175(17) 0.0231(18)
Cl5 0.0662(18) 0.073(3) 0.0312(12) -0.0109(14) 0.0007(12) -0.0206(18)
Cl6 0.0368(13) 0.075(3) 0.066(2) -0.006(2) 0.0034(12) -0.0166(16)
P1 0.0268(10) 0.0441(16) 0.0210(10) 0.0013(11) -0.0009(8) -0.0005(11)
P2 0.0292(10) 0.0457(18) 0.0215(10) -0.0013(11) -0.0022(8) -0.0002(11)
P3 0.0302(10) 0.0385(15) 0.0260(11) 0.0015(11) 0.0001(8) 0.0024(11)
N1 0.028(4) 0.040(5) 0.024(4) 0.000(4) -0.004(3) -0.003(4)
C1 0.027(4) 0.055(8) 0.029(5) 0.002(5) 0.000(3) 0.000(5)
C2 0.025(4) 0.071(10) 0.040(6) 0.009(6) 0.000(4) -0.006(5)
C3 0.027(4) 0.089(13) 0.048(7) 0.011(8) 0.001(4) -0.007(6)
C4 0.034(5) 0.068(9) 0.036(5) 0.002(6) -0.011(4) 0.008(6)
C5 0.029(5) 0.055(8) 0.038(6) -0.001(5) -0.007(4) 0.000(5)
C6 0.025(4) 0.049(7) 0.025(4) -0.005(5) -0.003(3) -0.001(4)
C7 0.039(5) 0.047(7) 0.036(6) 0.001(5) 0.005(4) -0.002(5)
C8 0.044(6) 0.076(10) 0.020(4) 0.006(6) -0.001(4) -0.007(6)
C9 0.039(5) 0.080(11) 0.021(4) -0.006(6) 0.006(4) -0.008(6)
C10 0.040(5) 0.058(9) 0.033(5) -0.013(5) -0.002(4) -0.004(5)
C11 0.032(4) 0.054(8) 0.024(4) -0.001(5) 0.002(3) 0.005(5)
C12 0.034(4) 0.041(6) 0.023(4) -0.002(4) 0.003(3) -0.009(5)
C13 0.037(5) 0.055(8) 0.030(5) -0.004(5) 0.004(4) -0.001(5)
C14 0.038(5) 0.058(9) 0.043(6) -0.006(6) 0.003(4) 0.015(6)
C15 0.040(6) 0.052(8) 0.046(6) -0.013(6) 0.002(5) -0.002(6)
C16 0.051(7) 0.049(9) 0.084(11) -0.019(8) 0.023(7) -0.018(7)
C17 0.045(6) 0.052(9) 0.069(9) -0.012(7) 0.022(6) -0.020(6)
C18 0.032(4) 0.052(8) 0.021(4) 0.000(5) -0.006(3) 0.001(5)
C19 0.046(6) 0.066(9) 0.027(5) 0.008(6) 0.003(4) 0.016(6)
C20 0.042(6) 0.067(10) 0.038(6) 0.008(6) 0.004(5) 0.013(6)
C21 0.036(4) 0.063(9) 0.023(4) -0.008(5) 0.000(3) 0.005(5)
C22 0.048(6) 0.059(8) 0.027(5) -0.006(5) 0.006(4) 0.006(6)
C23 0.041(5) 0.053(8) 0.026(5) 0.009(5) -0.005(4) 0.007(5)
C24 0.030(4) 0.052(7) 0.019(4) 0.004(4) 0.000(3) 0.003(5)
C25 0.035(5) 0.059(9) 0.046(7) -0.004(6) -0.010(5) 0.001(6)
C26 0.044(6) 0.040(7) 0.054(7) -0.009(6) -0.002(5) -0.005(6)
C27 0.037(5) 0.051(7) 0.028(5) 0.003(5) 0.005(4) 0.004(5)
C28 0.028(4) 0.067(9) 0.031(5) 0.001(6) 0.000(4) 0.001(5)
C29 0.021(4) 0.050(7) 0.035(5) -0.001(5) 0.001(3) -0.002(4)
C30 0.037(5) 0.055(8) 0.024(5) -0.006(5) 0.001(4) 0.006(5)
C31 0.059(7) 0.077(11) 0.028(5) 0.006(6) -0.007(5) -0.026(8)
C32 0.062(8) 0.095(15) 0.036(6) -0.004(8) 0.000(6) -0.024(10)
C33 0.041(6) 0.049(8) 0.050(7) 0.002(6) -0.004(5) -0.007(6)
C34 0.046(6) 0.062(9) 0.041(6) -0.019(7) -0.001(5) -0.010(6)
C35 0.046(6) 0.064(9) 0.030(5) -0.012(6) 0.000(4) -0.007(6)
C36 0.030(4) 0.043(6) 0.024(4) -0.002(4) -0.003(3) 0.008(4)
C37 0.038(5) 0.039(6) 0.031(5) 0.007(5) 0.004(4) 0.002(5)
C38 0.035(5) 0.055(8) 0.036(5) 0.004(6) 0.005(4) 0.000(5)
C39 0.035(5) 0.043(7) 0.042(6) -0.007(6) -0.002(4) 0.014(5)
C40 0.045(5) 0.041(7) 0.040(6) 0.011(6) 0.008(4) 0.001(6)
C41 0.038(5) 0.046(7) 0.021(4) 0.003(4) 0.000(3) 0.005(5)
C42 0.032(4) 0.040(6) 0.023(4) -0.001(4) -0.005(3) -0.003(4)
C43 0.037(5) 0.052(8) 0.027(5) 0.005(5) -0.003(4) 0.005(5)
C44 0.037(5) 0.057(8) 0.030(5) 0.007(5) -0.004(4) -0.001(5)
C45 0.040(5) 0.051(8) 0.026(5) -0.001(5) 0.002(4) -0.013(5)
C46 0.060(7) 0.050(8) 0.034(6) 0.002(6) -0.001(5) -0.001(6)
C47 0.054(7) 0.037(7) 0.040(6) -0.002(5) -0.002(5) 0.003(6)
C48 0.029(4) 0.043(6) 0.031(5) 0.010(5) 0.001(4) 0.005(4)
C49 0.039(5) 0.053(8) 0.024(5) 0.004(5) 0.003(4) 0.006(5)
C50 0.037(5) 0.055(8) 0.035(5) 0.000(6) 0.003(4) -0.003(5)
C51 0.031(5) 0.055(8) 0.036(5) -0.007(5) 0.001(4) -0.010(5)
C52 0.038(5) 0.053(8) 0.039(6) 0.002(6) -0.010(4) -0.001(5)
C53 0.036(5) 0.047(7) 0.045(6) 0.009(6) -0.004(5) -0.001(5)

loop_
_atom_type_symbol
_atom_type_description
_atom_type_scat_dispersion_real
_atom_type_scat_dispersion_imag
_atom_type_scat_source
C C 0.0148 0.0070 'International Tables Vol C Tables 4.2.6.8 and 6.1.1.4'
H H 0.0000 0.0000 'International Tables Vol C Tables 4.2.6.8 and 6.1.1.4'
Cl Cl 0.3294 0.5404 'International Tables Vol C Tables 4.2.6.8 and 6.1.1.4'
Cu Cu -2.9183 3.6937 'International Tables Vol C Tables 4.2.6.8 and 6.1.1.4'
I I 0.0968 5.4979 'International Tables Vol C Tables 4.2.6.8 and 6.1.1.4'
N N 0.0253 0.0136 'International Tables Vol C Tables 4.2.6.8 and 6.1.1.4'
P P 0.2596 0.3354 'International Tables Vol C Tables 4.2.6.8 and 6.1.1.4'

loop_
_geom_angle_atom_site_label_1
_geom_angle_atom_site_label_2
_geom_angle_atom_site_label_3
_geom_angle
Cu2 I1 Cu1 61.05(5)
Cu1 I2 Cu2 60.12(5)
I1 Cu1 Cu2 59.09(6)
I2 Cu1 I1 108.35(6)
I2 Cu1 Cu2 61.04(5)
P1 Cu1 I1 104.44(10)
P1 Cu1 I2 108.06(9)
P1 Cu1 Cu2 87.00(9)
P1 Cu1 P2 121.61(12)
P2 Cu1 I1 103.91(11)
P2 Cu1 I2 109.68(8)
P2 Cu1 Cu2 150.79(12)
I1 Cu2 I2 107.18(6)
I1 Cu2 Cu1 59.86(5)
Cu1 Cu2 I2 58.83(5)
P3 Cu2 I1 109.12(11)
P3 Cu2 I2 105.62(9)
P3 Cu2 Cu1 150.88(11)
N1 Cu2 I1 104.7(2)
N1 Cu2 I2 114.5(3)
N1 Cu2 Cu1 93.7(3)
N1 Cu2 P3 115.4(3)
C1 P1 Cu1 114.7(4)
C6 P1 Cu1 111.1(4)
C6 P1 C1 103.9(5)
C6 P1 C12 104.7(6)
C12 P1 Cu1 120.2(3)
C12 P1 C1 100.5(6)
C18 P2 Cu1 113.4(3)
C24 P2 Cu1 116.2(4)
C24 P2 C18 102.6(5)
C24 P2 C30 103.7(6)
C30 P2 Cu1 114.7(4)
C30 P2 C18 104.8(5)
C36 P3 Cu2 116.2(4)
C36 P3 C42 103.5(5)
C36 P3 C48 105.4(6)
C42 P3 Cu2 113.5(4)
C42 P3 C48 101.5(5)
C48 P3 Cu2 115.1(3)
C1 N1 Cu2 125.1(6)
C1 N1 C5 118.3(9)
C5 N1 Cu2 115.4(8)
N1 C1 P1 117.0(7)
N1 C1 C2 121.1(10)
C2 C1 P1 121.8(10)
C3 C2 C1 120.8(12)
C2 C3 C4 117.8(11)
C5 C4 C3 119.5(11)
N1 C5 C4 122.5(13)
C7 C6 P1 120.0(9)
C11 C6 P1 121.1(9)
C11 C6 C7 118.5(10)
C8 C7 C6 119.1(13)
C7 C8 C9 121.4(13)
C10 C9 C8 118.5(10)
C11 C10 C9 121.7(13)
C10 C11 C6 120.8(12)
C13 C12 P1 119.1(9)
C13 C12 C17 118.5(13)
C17 C12 P1 122.4(10)
C14 C13 C12 121.0(13)
C13 C14 C15 121.3(12)
C14 C15 C16 118.2(15)
C17 C16 C15 121.6(14)
C16 C17 C12 119.4(13)
C19 C18 P2 121.7(9)
C23 C18 P2 118.3(9)
C23 C18 C19 119.9(10)
C18 C19 C20 120.2(13)
C21 C20 C19 118.6(13)
C20 C21 Cl1 119.2(11)
C20 C21 C22 120.7(11)
C22 C21 Cl1 120.1(9)
C23 C22 C21 120.6(12)
C22 C23 C18 119.8(12)
C25 C24 P2 119.2(8)
C29 C24 P2 123.6(10)
C29 C24 C25 117.1(12)
C26 C25 C24 120.8(11)
C27 C26 C25 119.9(13)
C26 C27 Cl2 119.5(12)
C26 C27 C28 120.8(13)
C28 C27 Cl2 119.7(9)
C29 C28 C27 119.4(10)
C28 C29 C24 122.0(12)
C31 C30 P2 117.1(10)
C35 C30 P2 123.1(11)
C35 C30 C31 119.8(14)
C30 C31 C32 121.0(12)
C33 C32 C31 117.5(14)
C32 C33 Cl3 118.6(12)
C34 C33 Cl3 119.6(11)
C34 C33 C32 121.7(14)
C33 C34 C35 120.0(12)
C30 C35 C34 119.8(13)
C37 C36 P3 118.2(10)
C37 C36 C41 118.6(11)
C41 C36 P3 123.0(8)
C38 C37 C36 120.3(11)
C39 C38 C37 120.3(10)
C38 C39 Cl4 120.8(9)
C38 C39 C40 119.5(12)
C40 C39 Cl4 119.7(11)
C41 C40 C39 120.4(12)
C40 C41 C36 120.7(10)
C43 C42 P3 123.9(10)
C47 C42 P3 115.6(9)
C47 C42 C43 120.5(11)
C42 C43 C44 117.8(13)
C45 C44 C43 120.8(12)
C44 C45 Cl5 120.2(10)
C44 C45 C46 120.5(12)
C46 C45 Cl5 119.3(11)
C47 C46 C45 119.3(15)
C42 C47 C46 121.1(13)
C49 C48 P3 122.3(8)
C53 C48 P3 118.4(9)
C53 C48 C49 119.3(10)
C50 C49 C48 121.3(10)
C49 C50 C51 117.9(11)
C50 C51 Cl6 118.7(9)
C52 C51 Cl6 119.2(9)
C52 C51 C50 122.1(11)
C51 C52 C53 118.6(11)
C48 C53 C52 120.6(12)

loop_
_geom_bond_atom_site_label_1
_geom_bond_atom_site_label_2
_geom_bond_distance
I1 Cu1 2.677(2)
I1 Cu2 2.6562(19)
I2 Cu1 2.6732(16)
I2 Cu2 2.7336(18)
Cu1 Cu2 2.709(2)
Cu1 P1 2.246(3)
Cu1 P2 2.260(3)
Cu2 P3 2.231(3)
Cu2 N1 2.103(9)
Cl1 C21 1.739(11)
Cl2 C27 1.746(14)
Cl3 C33 1.752(15)
Cl4 C39 1.709(13)
Cl5 C45 1.739(12)
Cl6 C51 1.745(11)
P1 C1 1.846(11)
P1 C6 1.825(10)
P1 C12 1.837(13)
P2 C18 1.840(11)
P2 C24 1.813(13)
P2 C30 1.823(15)
P3 C36 1.826(12)
P3 C42 1.840(10)
P3 C48 1.844(11)
N1 C1 1.347(15)
N1 C5 1.358(13)
C1 C2 1.388(14)
C2 C3 1.376(17)
C3 C4 1.39(2)
C4 C5 1.375(17)
C6 C7 1.411(18)
C6 C11 1.408(17)
C7 C8 1.382(16)
C8 C9 1.40(2)
C9 C10 1.38(2)
C10 C11 1.352(15)
C12 C13 1.387(15)
C12 C17 1.410(17)
C13 C14 1.37(2)
C14 C15 1.38(2)
C15 C16 1.385(19)
C16 C17 1.38(2)
C18 C19 1.390(17)
C18 C23 1.390(18)
C19 C20 1.400(17)
C20 C21 1.379(19)
C21 C22 1.39(2)
C22 C23 1.362(16)
C24 C25 1.40(2)
C24 C29 1.400(13)
C25 C26 1.38(2)
C26 C27 1.360(16)
C27 C28 1.38(2)
C28 C29 1.352(19)
C30 C31 1.378(17)
C30 C35 1.376(16)
C31 C32 1.41(2)
C32 C33 1.38(2)
C33 C34 1.36(2)
C34 C35 1.40(2)
C36 C37 1.396(14)
C36 C41 1.413(18)
C37 C38 1.385(19)
C38 C39 1.38(2)
C39 C40 1.408(16)
C40 C41 1.354(18)
C42 C43 1.405(15)
C42 C47 1.372(18)
C43 C44 1.413(17)
C44 C45 1.37(2)
C45 C46 1.387(18)
C46 C47 1.384(18)
C48 C49 1.394(14)
C48 C53 1.382(15)
C49 C50 1.374(16)
C50 C51 1.401(15)
C51 C52 1.371(18)
C52 C53 1.391(17)
